data_1546961
loop_
_publ_author_name
'\<Saf\'a\<r, Peter'
'Marchal\'in, \<Stefan'
'\<Soral, Michal'
'Moncol, J\'an'
'Da\"ich, Adam'

_publ_section_title
;
 Structure and Mechanism Revision of a Catalyzed Cyclization of
 Benzaldehyde Bearing Alkyne-Nitrile.
;
_journal_issue 18
_journal_name_full 'Organic letters'
_journal_page_first 4742
_journal_page_last 4745
_journal_paper_doi 10.1021/acs.orglett.7b01881
_journal_volume 19
_journal_year 2017
_chemical_formula_moiety 'C12 H11 N O'
_chemical_formula_sum 'C12 H11 N O'
_chemical_formula_weight 185.22
_space_group_crystal_system monoclinic
_space_group_IT_number 14
_space_group_name_Hall '-P 2yn'
_space_group_name_H-M_alt 'P 1 21/n 1'
_symmetry_space_group_name_Hall '-P 2yn'
_symmetry_space_group_name_H-M 'P 1 21/n 1'
_atom_sites_solution_hydrogens geom
_atom_sites_solution_primary dual
_audit_creation_date 2017-03-14
_audit_creation_method
;
Olex2 1.2
(compiled 2017.03.02 svn.r3394 for OlexSys, GUI svn.r5324)
;
_cell_angle_alpha 90
_cell_angle_beta 109.637(5)
_cell_angle_gamma 90
_cell_formula_units_Z 4
_cell_length_a 6.8948(4)
_cell_length_b 18.3370(9)
_cell_length_c 7.3727(5)
_cell_measurement_reflns_used 12636
_cell_measurement_temperature 100
_cell_measurement_theta_max 71.14
_cell_measurement_theta_min 4.82
_cell_volume 877.92(9)
_computing_cell_refinement 'STOE X-AREA'
_computing_data_collection 'STOE X-AREA'
_computing_data_reduction 'STOE X-RED'
_computing_molecular_graphics 'Olex2 (Dolomanov et al., 2009)'
_computing_publication_material 'Olex2 (Dolomanov et al., 2009)'
_computing_structure_refinement 'ShelXL (Sheldrick, 2015)'
_computing_structure_solution 'ShelXT (Sheldrick, 2015)'
_diffrn_ambient_temperature 100
_diffrn_detector Pilatus300K
_diffrn_detector_area_resol_mean 5.81
_diffrn_detector_type STOE
_diffrn_measured_fraction_theta_full 0.999
_diffrn_measured_fraction_theta_max 0.985
_diffrn_measurement_device_type 'Stoe StadiVari'
_diffrn_measurement_method '\w scans'
_diffrn_radiation_collimation '0.6 mm diameter'
_diffrn_radiation_monochromator 'Graded multilayer mirror'
_diffrn_radiation_polarisn_norm 270
_diffrn_radiation_type CuK\a
_diffrn_radiation_wavelength 1.54186
_diffrn_reflns_av_R_equivalents 0.0876
_diffrn_reflns_av_unetI/netI 0.0661
_diffrn_reflns_Laue_measured_fraction_full 0.999
_diffrn_reflns_Laue_measured_fraction_max 0.985
_diffrn_reflns_limit_h_max 8
_diffrn_reflns_limit_h_min -7
_diffrn_reflns_limit_k_max 17
_diffrn_reflns_limit_k_min -22
_diffrn_reflns_limit_l_max 9
_diffrn_reflns_limit_l_min -7
_diffrn_reflns_number 14235
_diffrn_reflns_point_group_measured_fraction_full 0.999
_diffrn_reflns_point_group_measured_fraction_max 0.985
_diffrn_reflns_theta_full 67.686
_diffrn_reflns_theta_max 70.919
_diffrn_reflns_theta_min 4.823
_diffrn_source 'Genix3D Cu HF'
_diffrn_source_current 0.600
_diffrn_source_power 0.030
_diffrn_source_voltage 50
_exptl_absorpt_coefficient_mu 0.712
_exptl_absorpt_correction_T_max 0.857
_exptl_absorpt_correction_T_min 0.853
_exptl_absorpt_correction_type multi-scan
_exptl_absorpt_process_details X-AREA
_exptl_crystal_colour yellow
_exptl_crystal_colour_primary yellow
_exptl_crystal_density_diffrn 1.401
_exptl_crystal_description plate
_exptl_crystal_F_000 392
_exptl_crystal_size_max 0.45
_exptl_crystal_size_mid 0.35
_exptl_crystal_size_min 0.04
_refine_diff_density_max 0.201
_refine_diff_density_min -0.290
_refine_diff_density_rms 0.060
_refine_ls_extinction_method none
_refine_ls_goodness_of_fit_ref 1.002
_refine_ls_hydrogen_treatment constr
_refine_ls_matrix_type full
_refine_ls_number_parameters 127
_refine_ls_number_reflns 1664
_refine_ls_number_restraints 0
_refine_ls_restrained_S_all 1.002
_refine_ls_R_factor_all 0.0629
_refine_ls_R_factor_gt 0.0439
_refine_ls_shift/su_max 0.000
_refine_ls_shift/su_mean 0.000
_refine_ls_structure_factor_coef Fsqd
_refine_ls_weighting_details 'w=1/[\s^2^(Fo^2^)+(0.0409P)^2^] where P=(Fo^2^+2Fc^2^)/3'
_refine_ls_weighting_scheme calc
_refine_ls_wR_factor_gt 0.0928
_refine_ls_wR_factor_ref 0.0952
_reflns_Friedel_coverage 0.000
_reflns_number_gt 1073
_reflns_number_total 1664
_reflns_threshold_expression 'I > 2\s(I)'
_cod_data_source_file ol7b01881_si_002.cif
_cod_data_source_block 5
_cod_depositor_comments 'Adding full bibliography for 1546961--1546963.cif.'
_cod_database_code 1546961
_shelx_shelxl_version_number 2016/6
_shelx_space_group_comment
;
The symmetry employed for this shelxl refinement is uniquely defined
by the following loop, which should always be used as a source of
symmetry information in preference to the above space-group names.
They are only intended as comments.
;
_shelx_estimated_absorpt_t_max 0.972
_shelx_estimated_absorpt_t_min 0.740
_olex2_refinement_description
;
1. Fixed Uiso
 At 1.2 times of:
  All C(H) groups, All C(H,H) groups
2.a Secondary CH2 refined with riding coordinates:
 C2(H2A,H2B), C3(H3A,H3B), C12(H12A,H12B)
2.b Aromatic/amide H refined with riding coordinates:
 C5(H5), C7(H7), C8(H8), C9(H9), C10(H10)
;
_olex2_submission_special_instructions 'No special instructions were received'

loop_
_space_group_symop_operation_xyz
'x, y, z'
'-x+1/2, y+1/2, -z+1/2'
'-x, -y, -z'
'x-1/2, -y-1/2, z-1/2'

loop_
_atom_site_label
_atom_site_type_symbol
_atom_site_fract_x
_atom_site_fract_y
_atom_site_fract_z
_atom_site_U_iso_or_equiv
_atom_site_adp_type
_atom_site_occupancy
_atom_site_site_symmetry_order
_atom_site_calc_flag
_atom_site_refinement_flags_posn
O1 O 0.09902(18) 0.37818(7) 0.0382(2) 0.0206(3) Uani 1 1 d .
N1 N 0.3943(2) 0.44294(8) 0.1783(2) 0.0134(4) Uani 1 1 d .
C1 C 0.2886(3) 0.38264(11) 0.0967(3) 0.0160(4) Uani 1 1 d .
C2 C 0.4386(3) 0.32432(10) 0.0855(3) 0.0168(4) Uani 1 1 d .
H2A H 0.418580 0.311670 -0.050131 0.020 Uiso 1 1 calc R
H2B H 0.421599 0.279724 0.154345 0.020 Uiso 1 1 calc R
C3 C 0.6531(3) 0.35874(10) 0.1839(3) 0.0154(4) Uani 1 1 d .
H3A H 0.728987 0.332421 0.304028 0.019 Uiso 1 1 calc R
H3B H 0.735606 0.357655 0.096924 0.019 Uiso 1 1 calc R
C4 C 0.6087(3) 0.43601(10) 0.2265(3) 0.0135(4) Uani 1 1 d .
C5 C 0.7347(3) 0.49150(10) 0.2984(3) 0.0140(4) Uani 1 1 d .
H5 H 0.878544 0.485424 0.325593 0.017 Uiso 1 1 calc R
C6 C 0.6565(3) 0.56146(10) 0.3363(3) 0.0131(4) Uani 1 1 d .
C7 C 0.7876(3) 0.61900(11) 0.4235(3) 0.0158(4) Uani 1 1 d .
H7 H 0.932185 0.612896 0.456356 0.019 Uiso 1 1 calc R
C8 C 0.7117(3) 0.68430(11) 0.4629(3) 0.0173(4) Uani 1 1 d .
H8 H 0.803745 0.722365 0.524616 0.021 Uiso 1 1 calc R
C9 C 0.4995(3) 0.69457(11) 0.4122(3) 0.0176(4) Uani 1 1 d .
H9 H 0.445999 0.739805 0.436849 0.021 Uiso 1 1 calc R
C10 C 0.3678(3) 0.63788(10) 0.3254(3) 0.0160(4) Uani 1 1 d .
H10 H 0.223274 0.644939 0.289324 0.019 Uiso 1 1 calc R
C11 C 0.4426(3) 0.57127(10) 0.2902(3) 0.0140(4) Uani 1 1 d .
C12 C 0.2927(3) 0.51053(10) 0.2021(3) 0.0142(4) Uani 1 1 d .
H12A H 0.208484 0.500821 0.284909 0.017 Uiso 1 1 calc R
H12B H 0.198525 0.526553 0.074654 0.017 Uiso 1 1 calc R

loop_
_atom_site_aniso_label
_atom_site_aniso_U_11
_atom_site_aniso_U_22
_atom_site_aniso_U_33
_atom_site_aniso_U_23
_atom_site_aniso_U_13
_atom_site_aniso_U_12
O1 0.0096(6) 0.0214(7) 0.0276(7) -0.0003(7) 0.0020(5) -0.0023(6)
N1 0.0073(7) 0.0130(8) 0.0194(8) -0.0003(7) 0.0039(6) -0.0006(6)
C1 0.0135(9) 0.0167(10) 0.0179(10) 0.0017(9) 0.0055(7) -0.0022(8)
C2 0.0145(9) 0.0157(10) 0.0189(10) -0.0007(9) 0.0040(8) -0.0018(8)
C3 0.0109(9) 0.0171(10) 0.0169(9) -0.0005(8) 0.0028(7) 0.0006(8)
C4 0.0084(8) 0.0183(10) 0.0144(9) 0.0045(9) 0.0046(7) 0.0040(8)
C5 0.0083(8) 0.0158(10) 0.0167(10) 0.0028(8) 0.0028(7) -0.0001(8)
C6 0.0111(9) 0.0142(9) 0.0140(10) 0.0040(8) 0.0040(7) -0.0005(8)
C7 0.0117(9) 0.0171(10) 0.0167(10) 0.0026(9) 0.0022(7) -0.0003(8)
C8 0.0165(9) 0.0161(10) 0.0175(10) 0.0000(9) 0.0033(8) -0.0057(8)
C9 0.0203(9) 0.0157(10) 0.0174(10) 0.0004(9) 0.0072(8) 0.0011(8)
C10 0.0121(8) 0.0177(10) 0.0183(10) 0.0022(9) 0.0052(7) 0.0020(8)
C11 0.0117(9) 0.0167(10) 0.0131(10) 0.0022(8) 0.0036(7) -0.0002(8)
C12 0.0092(8) 0.0142(10) 0.0185(10) -0.0010(9) 0.0039(7) -0.0002(8)

loop_
_atom_type_symbol
_atom_type_description
_atom_type_scat_dispersion_real
_atom_type_scat_dispersion_imag
_atom_type_scat_source
C C 0.0181 0.0091 'International Tables Vol C Tables 4.2.6.8 and 6.1.1.4'
H H 0.0000 0.0000 'International Tables Vol C Tables 4.2.6.8 and 6.1.1.4'
N N 0.0311 0.0180 'International Tables Vol C Tables 4.2.6.8 and 6.1.1.4'
O O 0.0492 0.0322 'International Tables Vol C Tables 4.2.6.8 and 6.1.1.4'

loop_
_geom_angle_atom_site_label_1
_geom_angle_atom_site_label_2
_geom_angle_atom_site_label_3
_geom_angle
C1 N1 C4 113.79(16)
C1 N1 C12 122.60(14)
C4 N1 C12 123.49(15)
O1 C1 N1 124.06(18)
O1 C1 C2 126.79(18)
N1 C1 C2 109.13(14)
C1 C2 H2A 110.9
C1 C2 H2B 110.9
C1 C2 C3 104.49(15)
H2A C2 H2B 108.9
C3 C2 H2A 110.9
C3 C2 H2B 110.9
C2 C3 H3A 110.8
C2 C3 H3B 110.8
H3A C3 H3B 108.9
C4 C3 C2 104.64(14)
C4 C3 H3A 110.8
C4 C3 H3B 110.8
N1 C4 C3 107.62(16)
C5 C4 N1 121.57(17)
C5 C4 C3 130.81(15)
C4 C5 H5 119.4
C4 C5 C6 121.17(15)
C6 C5 H5 119.4
C7 C6 C5 121.99(16)
C7 C6 C11 118.51(17)
C11 C6 C5 119.47(16)
C6 C7 H7 119.3
C8 C7 C6 121.39(16)
C8 C7 H7 119.3
C7 C8 H8 120.0
C7 C8 C9 119.96(18)
C9 C8 H8 120.0
C8 C9 H9 120.4
C10 C9 C8 119.17(18)
C10 C9 H9 120.4
C9 C10 H10 119.3
C11 C10 C9 121.37(17)
C11 C10 H10 119.3
C6 C11 C12 121.27(17)
C10 C11 C6 119.54(17)
C10 C11 C12 119.19(16)
N1 C12 C11 112.98(14)
N1 C12 H12A 109.0
N1 C12 H12B 109.0
C11 C12 H12A 109.0
C11 C12 H12B 109.0
H12A C12 H12B 107.8

loop_
_geom_bond_atom_site_label_1
_geom_bond_atom_site_label_2
_geom_bond_distance
O1 C1 1.234(2)
N1 C1 1.349(2)
N1 C4 1.405(2)
N1 C12 1.463(2)
C1 C2 1.509(3)
C2 H2A 0.9900
C2 H2B 0.9900
C2 C3 1.546(2)
C3 H3A 0.9900
C3 H3B 0.9900
C3 C4 1.505(3)
C4 C5 1.327(3)
C5 H5 0.9500
C5 C6 1.455(3)
C6 C7 1.398(3)
C6 C11 1.409(3)
C7 H7 0.9500
C7 C8 1.376(3)
C8 H8 0.9500
C8 C9 1.396(3)
C9 H9 0.9500
C9 C10 1.387(3)
C10 H10 0.9500
C10 C11 1.384(3)
C11 C12 1.510(3)
C12 H12A 0.9900
C12 H12B 0.9900
